data_7120074
loop_
_publ_author_name
'Chen, Yuan-Hui'
'Xu, Xu-Long'
'Han, Fu-She'

_publ_section_title
;
 Efficient Synthesis of Cyclic P-Stereogenic Phosphinamides from Acyclic
 Chiral Precursors via Radical Oxidative Intramolecular Aryl C--H
 Phosphinamidation
;
_journal_name_full 'Chem. Commun.'
_journal_paper_doi 10.1039/C7CC02263H
_journal_year 2017
_chemical_formula_sum 'C27 H19 F5 N O4 P'
_chemical_formula_weight 547.40
_space_group_crystal_system triclinic
_space_group_IT_number 2
_space_group_name_Hall '-P 1'
_space_group_name_H-M_alt 'P -1'
_symmetry_space_group_name_Hall '-P 1'
_symmetry_space_group_name_H-M 'P -1'
_atom_sites_solution_hydrogens geom
_audit_creation_method SHELXL-2014/7
_audit_update_record
;
2017-03-20 deposited with the CCDC.
2017-05-04 downloaded from the CCDC.
;
_cell_angle_alpha 103.6640(10)
_cell_angle_beta 110.7240(10)
_cell_angle_gamma 101.7210(10)
_cell_formula_units_Z 2
_cell_length_a 9.8498(6)
_cell_length_b 10.4837(7)
_cell_length_c 13.4890(9)
_cell_measurement_reflns_used 2932
_cell_measurement_temperature 273(2)
_cell_measurement_theta_max 26.05
_cell_measurement_theta_min 2.23
_cell_volume 1201.25(14)
_computing_cell_refinement 'Bruker SMART'
_computing_data_collection 'Bruker SMART'
_computing_data_reduction 'Bruker SAINT'
_computing_molecular_graphics 'SHELXL-2014/7 (Sheldrick, 2014)'
_computing_publication_material 'SHELXL-2014/7 (Sheldrick, 2014)'
_computing_structure_refinement 'SHELXL-2014/7 (Sheldrick, 2014)'
_computing_structure_solution 'SHELXL-2014/7 (Sheldrick, 2014)'
_diffrn_ambient_temperature 273(2)
_diffrn_measured_fraction_theta_full 0.993
_diffrn_measured_fraction_theta_max 0.992
_diffrn_measurement_device_type 'CCD area detector'
_diffrn_measurement_method 'phi and omega scans'
_diffrn_radiation_type MoK\a
_diffrn_radiation_wavelength 0.71073
_diffrn_reflns_av_R_equivalents 0.0249
_diffrn_reflns_av_unetI/netI 0.0526
_diffrn_reflns_Laue_measured_fraction_full 0.993
_diffrn_reflns_Laue_measured_fraction_max 0.992
_diffrn_reflns_limit_h_max 12
_diffrn_reflns_limit_h_min -12
_diffrn_reflns_limit_k_max 12
_diffrn_reflns_limit_k_min -12
_diffrn_reflns_limit_l_max 16
_diffrn_reflns_limit_l_min -12
_diffrn_reflns_number 7554
_diffrn_reflns_point_group_measured_fraction_full 0.993
_diffrn_reflns_point_group_measured_fraction_max 0.992
_diffrn_reflns_theta_full 25.242
_diffrn_reflns_theta_max 26.080
_diffrn_reflns_theta_min 1.714
_exptl_absorpt_coefficient_mu 0.190
_exptl_absorpt_correction_T_max 0.961
_exptl_absorpt_correction_T_min 0.957
_exptl_absorpt_correction_type multi-scan
_exptl_crystal_colour COLOURLESS
_exptl_crystal_density_diffrn 1.513
_exptl_crystal_description BLOCK
_exptl_crystal_F_000 560
_exptl_crystal_size_max 0.23
_exptl_crystal_size_mid 0.22
_exptl_crystal_size_min 0.21
_refine_diff_density_max 2.808
_refine_diff_density_min -0.736
_refine_diff_density_rms 0.116
_refine_ls_extinction_method none
_refine_ls_goodness_of_fit_ref 1.028
_refine_ls_hydrogen_treatment constr
_refine_ls_matrix_type full
_refine_ls_number_parameters 346
_refine_ls_number_reflns 4723
_refine_ls_number_restraints 16
_refine_ls_restrained_S_all 1.039
_refine_ls_R_factor_all 0.1240
_refine_ls_R_factor_gt 0.1003
_refine_ls_shift/su_max 0.000
_refine_ls_shift/su_mean 0.000
_refine_ls_structure_factor_coef Fsqd
_refine_ls_weighting_details 'w=1/[\s^2^(Fo^2^)+(0.2000P)^2^+1.9800P] where P=(Fo^2^+2Fc^2^)/3'
_refine_ls_weighting_scheme calc
_refine_ls_wR_factor_gt 0.2948
_refine_ls_wR_factor_ref 0.3219
_reflns_Friedel_coverage 0.000
_reflns_number_gt 3347
_reflns_number_total 4723
_reflns_threshold_expression 'I > 2\s(I)'
_cod_data_source_file c7cc02263h2.cif
_cod_data_source_block 1
_cod_depositor_comments
;
The following automatic conversions were performed:

'_exptl_absorpt_correction_type' value 'MULTI_SCAN' changed to
'multi-scan' according to
/home/data/users/saulius/crontab/automatic-downloads/rss-feeds/RSC/lib/dictionaries/cif_core.dic
dictionary named 'cif_core.dic' version 2.4.2 from 2011-04-26.

Automatic conversion script
Id: cif_fix_values 4973 2017-02-22 13:04:09Z antanas 
;
_cod_database_code 7120074
_shelx_shelxl_version_number 2014/7
_shelx_space_group_comment
;
The symmetry employed for this shelxl refinement is uniquely defined
by the following loop, which should always be used as a source of
symmetry information in preference to the above space-group names.
They are only intended as comments.
;

loop_
_space_group_symop_operation_xyz
'x, y, z'
'-x, -y, -z'

loop_
_atom_site_label
_atom_site_type_symbol
_atom_site_fract_x
_atom_site_fract_y
_atom_site_fract_z
_atom_site_U_iso_or_equiv
_atom_site_adp_type
_atom_site_occupancy
_atom_site_site_symmetry_order
_atom_site_calc_flag
_atom_site_refinement_flags_posn
_atom_site_refinement_flags_adp
C1 C 1.1704(8) 0.3169(7) 0.0673(7) 0.079(2) Uani 1 1 d . .
H1A H 1.1385 0.3979 0.0733 0.118 Uiso 1 1 calc R U
H1B H 1.2008 0.2998 0.0064 0.118 Uiso 1 1 calc R U
H1C H 1.2553 0.3310 0.1363 0.118 Uiso 1 1 calc R U
C2 C 0.9851(6) 0.2080(6) 0.1243(5) 0.0507(12) Uani 1 1 d . .
C3 C 1.0375(6) 0.3152(6) 0.2231(5) 0.0561(13) Uani 1 1 d . .
H3 H 1.1178 0.3931 0.2404 0.067 Uiso 1 1 calc R U
C4 C 0.9713(6) 0.3077(5) 0.2969(4) 0.0523(13) Uani 1 1 d . .
H4 H 1.0104 0.3808 0.3643 0.063 Uiso 1 1 calc R U
C5 C 0.8478(5) 0.1952(5) 0.2752(4) 0.0428(11) Uani 1 1 d . .
C6 C 0.7939(5) 0.0885(5) 0.1715(4) 0.0391(10) Uani 1 1 d . .
C7 C 0.8628(6) 0.0925(5) 0.0985(4) 0.0460(11) Uani 1 1 d . .
H7 H 0.8278 0.0185 0.0323 0.055 Uiso 1 1 calc R U
C8 C 0.7803(5) 0.1971(5) 0.3576(4) 0.0427(11) Uani 1 1 d . .
C9 C 0.7636(7) 0.3220(6) 0.4090(5) 0.0569(14) Uani 1 1 d . .
H9 H 0.7962 0.3989 0.3902 0.068 Uiso 1 1 calc R U
C10 C 0.7015(7) 0.3364(7) 0.4858(5) 0.0663(16) Uani 1 1 d . .
H10 H 0.6940 0.4216 0.5190 0.100 Uiso 1 1 calc DR U
C11 C 0.6497(7) 0.2217(7) 0.5137(4) 0.0614(15) Uani 1 1 d . U
C12 C 0.6692(6) 0.0995(6) 0.4666(4) 0.0533(13) Uani 1 1 d . .
H12 H 0.6379 0.0243 0.4876 0.064 Uiso 1 1 calc R U
C13 C 0.7333(5) 0.0817(5) 0.3892(4) 0.0439(11) Uani 1 1 d . .
C14 C 0.5506(14) 0.3638(12) 0.6243(10) 0.136(4) Uani 1 1 d . U
H14A H 0.4919 0.3866 0.5611 0.203 Uiso 1 1 calc DR U
H14B H 0.6441 0.4384 0.6711 0.203 Uiso 1 1 calc DR U
H14C H 0.4926 0.3490 0.6670 0.203 Uiso 1 1 calc R U
C15 C 0.7473(5) -0.0571(5) 0.3482(4) 0.0404(10) Uani 1 1 d . .
C16 C 0.8147(6) -0.1173(5) 0.4273(4) 0.0483(12) Uani 1 1 d . .
H16 H 0.8571 -0.0661 0.5035 0.058 Uiso 1 1 calc R U
C17 C 0.8196(7) -0.2503(5) 0.3947(5) 0.0561(14) Uani 1 1 d . .
H17 H 0.8659 -0.2871 0.4492 0.067 Uiso 1 1 calc R U
C18 C 0.7563(6) -0.3306(5) 0.2814(5) 0.0524(13) Uani 1 1 d . .
C19 C 0.6928(5) -0.2728(5) 0.2004(4) 0.0432(11) Uani 1 1 d . .
H19 H 0.6532 -0.3239 0.1243 0.052 Uiso 1 1 calc R U
C20 C 0.6890(5) -0.1364(5) 0.2345(4) 0.0379(10) Uani 1 1 d . .
C21 C 0.6955(9) -0.5498(8) 0.1439(6) 0.086(2) Uani 1 1 d . U
H21A H 0.5868 -0.5678 0.1136 0.128 Uiso 1 1 calc R U
H21B H 0.7177 -0.6354 0.1399 0.128 Uiso 1 1 calc R U
H21C H 0.7363 -0.5058 0.1011 0.128 Uiso 1 1 calc R U
C22 C 0.3847(5) -0.0402(5) 0.1732(4) 0.0421(11) Uani 1 1 d . .
C23 C 0.3389(6) 0.0558(6) 0.2310(4) 0.0515(13) Uani 1 1 d . .
C24 C 0.2285(7) 0.0186(8) 0.2688(5) 0.0649(17) Uani 1 1 d . .
C25 C 0.1590(7) -0.1165(8) 0.2490(5) 0.0688(18) Uani 1 1 d . .
C26 C 0.2010(6) -0.2148(7) 0.1917(5) 0.0631(15) Uani 1 1 d . .
C27 C 0.3115(6) -0.1785(6) 0.1525(4) 0.0499(12) Uani 1 1 d . .
F1 F 0.4037(4) 0.1918(4) 0.2523(3) 0.0671(9) Uani 1 1 d . .
F2 F 0.1920(5) 0.1187(5) 0.3286(4) 0.0930(14) Uani 1 1 d . .
F3 F 0.0525(5) -0.1515(6) 0.2852(4) 0.1040(16) Uani 1 1 d . .
F4 F 0.1310(5) -0.3477(5) 0.1683(5) 0.1025(15) Uani 1 1 d . .
F5 F 0.3445(4) -0.2783(3) 0.0928(3) 0.0682(10) Uani 1 1 d . .
N1 N 0.4954(4) 0.0031(4) 0.1363(3) 0.0420(9) Uani 1 1 d . .
H1 H 0.4928 0.0745 0.1156 0.050 Uiso 1 1 calc R U
O1 O 0.5945(4) -0.1579(3) 0.0137(3) 0.0434(8) Uani 1 1 d . .
O2 O 1.0457(5) 0.2000(4) 0.0462(4) 0.0697(12) Uani 1 1 d . .
O3 O 0.5868(9) 0.2342(8) 0.5831(6) 0.123(2) Uani 1 1 d . U
O4 O 0.7635(6) -0.4614(4) 0.2581(3) 0.0730(13) Uani 1 1 d . U
P1 P 0.63192(13) -0.06252(12) 0.12614(9) 0.0357(4) Uani 1 1 d . .

loop_
_atom_site_aniso_label
_atom_site_aniso_U_11
_atom_site_aniso_U_22
_atom_site_aniso_U_33
_atom_site_aniso_U_23
_atom_site_aniso_U_13
_atom_site_aniso_U_12
C1 0.075(4) 0.082(5) 0.105(5) 0.047(4) 0.060(4) 0.017(3)
C2 0.043(3) 0.059(3) 0.056(3) 0.031(3) 0.023(2) 0.012(2)
C3 0.050(3) 0.046(3) 0.065(3) 0.022(3) 0.022(3) 0.003(2)
C4 0.056(3) 0.044(3) 0.047(3) 0.015(2) 0.015(2) 0.006(2)
C5 0.046(2) 0.040(3) 0.042(2) 0.019(2) 0.014(2) 0.013(2)
C6 0.041(2) 0.038(2) 0.038(2) 0.0178(19) 0.0142(19) 0.0108(18)
C7 0.049(3) 0.047(3) 0.042(3) 0.022(2) 0.016(2) 0.013(2)
C8 0.046(3) 0.040(3) 0.037(2) 0.012(2) 0.012(2) 0.014(2)
C9 0.068(3) 0.046(3) 0.051(3) 0.013(2) 0.021(3) 0.019(3)
C10 0.076(4) 0.065(4) 0.049(3) 0.003(3) 0.020(3) 0.034(3)
C11 0.066(3) 0.081(4) 0.037(3) 0.011(3) 0.024(2) 0.028(3)
C12 0.054(3) 0.065(3) 0.039(3) 0.018(2) 0.020(2) 0.014(3)
C13 0.044(2) 0.049(3) 0.034(2) 0.013(2) 0.0133(19) 0.013(2)
C14 0.133(4) 0.138(4) 0.137(4) 0.037(2) 0.063(2) 0.046(2)
C15 0.041(2) 0.043(3) 0.037(2) 0.019(2) 0.0150(19) 0.0079(19)
C16 0.052(3) 0.048(3) 0.036(2) 0.020(2) 0.011(2) 0.006(2)
C17 0.065(3) 0.049(3) 0.049(3) 0.031(2) 0.011(2) 0.016(2)
C18 0.058(3) 0.042(3) 0.056(3) 0.028(2) 0.017(2) 0.014(2)
C19 0.045(3) 0.040(3) 0.041(2) 0.018(2) 0.014(2) 0.010(2)
C20 0.037(2) 0.044(2) 0.038(2) 0.021(2) 0.0161(18) 0.0132(19)
C21 0.091(3) 0.078(3) 0.084(3) 0.0297(18) 0.0278(18) 0.0321(19)
C22 0.040(2) 0.055(3) 0.034(2) 0.021(2) 0.0144(19) 0.019(2)
C23 0.053(3) 0.064(3) 0.045(3) 0.027(2) 0.018(2) 0.028(3)
C24 0.066(4) 0.110(5) 0.048(3) 0.042(3) 0.033(3) 0.056(4)
C25 0.050(3) 0.114(6) 0.064(4) 0.050(4) 0.033(3) 0.030(3)
C26 0.050(3) 0.068(4) 0.072(4) 0.034(3) 0.025(3) 0.009(3)
C27 0.042(3) 0.056(3) 0.049(3) 0.020(2) 0.017(2) 0.014(2)
F1 0.080(2) 0.064(2) 0.067(2) 0.0242(17) 0.0320(18) 0.0376(18)
F2 0.106(3) 0.144(4) 0.082(3) 0.055(3) 0.062(2) 0.087(3)
F3 0.070(2) 0.173(5) 0.109(3) 0.077(3) 0.061(2) 0.041(3)
F4 0.081(3) 0.091(3) 0.137(4) 0.051(3) 0.054(3) 0.001(2)
F5 0.066(2) 0.0516(19) 0.077(2) 0.0092(17) 0.0330(18) 0.0073(16)
N1 0.045(2) 0.046(2) 0.045(2) 0.0250(18) 0.0207(18) 0.0184(17)
O1 0.0512(19) 0.0420(18) 0.0360(17) 0.0148(14) 0.0169(14) 0.0138(14)
O2 0.072(3) 0.071(3) 0.074(3) 0.029(2) 0.045(2) 0.007(2)
O3 0.153(6) 0.127(5) 0.114(5) 0.041(4) 0.083(5) 0.045(5)
O4 0.100(3) 0.042(2) 0.060(2) 0.0223(18) 0.010(2) 0.026(2)
P1 0.0389(6) 0.0370(7) 0.0323(6) 0.0157(5) 0.0138(5) 0.0117(5)

loop_
_atom_type_symbol
_atom_type_description
_atom_type_scat_dispersion_real
_atom_type_scat_dispersion_imag
_atom_type_scat_source
C C 0.0033 0.0016 'International Tables Vol C Tables 4.2.6.8 and 6.1.1.4'
H H 0.0000 0.0000 'International Tables Vol C Tables 4.2.6.8 and 6.1.1.4'
N N 0.0061 0.0033 'International Tables Vol C Tables 4.2.6.8 and 6.1.1.4'
O O 0.0106 0.0060 'International Tables Vol C Tables 4.2.6.8 and 6.1.1.4'
P P 0.1023 0.0942 'International Tables Vol C Tables 4.2.6.8 and 6.1.1.4'
F F 0.0171 0.0103 'International Tables Vol C Tables 4.2.6.8 and 6.1.1.4'

loop_
_geom_angle_atom_site_label_1
_geom_angle_atom_site_label_2
_geom_angle_atom_site_label_3
_geom_angle
C3 C2 O2 125.7(5)
C3 C2 C7 119.5(5)
O2 C2 C7 114.8(5)
C2 C3 C4 120.0(5)
C3 C4 C5 123.0(5)
C4 C5 C6 115.5(4)
C4 C5 C8 119.6(4)
C6 C5 C8 124.8(4)
C7 C6 C5 122.0(4)
C7 C6 P1 115.8(4)
C5 C6 P1 122.2(4)
C6 C7 C2 119.9(5)
C9 C8 C13 117.7(5)
C9 C8 C5 117.7(5)
C13 C8 C5 124.6(4)
C10 C9 C8 123.1(6)
C9 C10 C11 119.3(5)
O3 C11 C12 122.4(7)
O3 C11 C10 119.2(6)
C12 C11 C10 118.4(5)
C11 C12 C13 123.7(5)
C12 C13 C8 117.7(5)
C12 C13 C15 116.4(5)
C8 C13 C15 125.9(4)
C20 C15 C16 117.2(4)
C20 C15 C13 124.0(4)
C16 C15 C13 118.6(4)
C17 C16 C15 121.5(5)
C16 C17 C18 120.9(5)
O4 C18 C19 124.4(5)
O4 C18 C17 116.4(4)
C19 C18 C17 119.1(5)
C18 C19 C20 119.5(4)
C15 C20 C19 121.6(4)
C15 C20 P1 121.6(4)
C19 C20 P1 116.1(3)
C23 C22 N1 119.8(5)
C23 C22 C27 116.4(5)
N1 C22 C27 123.8(4)
F1 C23 C22 119.4(5)
F1 C23 C24 118.4(5)
C22 C23 C24 122.3(6)
F2 C24 C25 119.8(6)
F2 C24 C23 119.4(6)
C25 C24 C23 120.8(6)
F3 C25 C24 120.4(7)
F3 C25 C26 120.9(7)
C24 C25 C26 118.7(5)
F4 C26 C25 119.7(6)
F4 C26 C27 119.2(6)
C25 C26 C27 121.0(6)
F5 C27 C22 120.1(5)
F5 C27 C26 119.0(5)
C22 C27 C26 120.8(5)
C22 N1 P1 129.6(3)
C2 O2 C1 117.4(5)
C11 O3 C14 121.9(7)
C18 O4 C21 118.9(5)
O1 P1 N1 115.3(2)
O1 P1 C20 113.1(2)
N1 P1 C20 108.1(2)
O1 P1 C6 112.3(2)
N1 P1 C6 103.5(2)
C20 P1 C6 103.4(2)

loop_
_geom_bond_atom_site_label_1
_geom_bond_atom_site_label_2
_geom_bond_distance
C1 O2 1.437(7)
C2 C3 1.369(8)
C2 O2 1.379(6)
C2 C7 1.395(7)
C3 C4 1.377(8)
C4 C5 1.399(7)
C5 C6 1.408(7)
C5 C8 1.482(7)
C6 C7 1.384(7)
C6 P1 1.803(5)
C8 C9 1.402(7)
C8 C13 1.419(7)
C9 C10 1.372(8)
C10 C11 1.395(10)
C11 O3 1.290(8)
C11 C12 1.372(8)
C12 C13 1.396(7)
C13 C15 1.482(7)
C14 O3 1.504(12)
C15 C20 1.397(6)
C15 C16 1.401(6)
C16 C17 1.376(7)
C17 C18 1.392(8)
C18 O4 1.355(6)
C18 C19 1.391(7)
C19 C20 1.408(7)
C20 P1 1.784(4)
C21 O4 1.422(8)
C22 C23 1.374(7)
C22 N1 1.390(6)
C22 C27 1.394(7)
C23 F1 1.352(7)
C23 C24 1.382(8)
C24 F2 1.356(7)
C24 C25 1.359(10)
C25 F3 1.328(7)
C25 C26 1.361(9)
C26 F4 1.328(7)
C26 C27 1.394(8)
C27 F5 1.332(6)
N1 P1 1.662(4)
O1 P1 1.475(3)
